data_7201580
loop_
_publ_author_name
'Plater, M. John'
'Gelbrich, Thomas'
'Hursthouse, Michael B.'
'De Silva, Ben M.'

_publ_section_title
;
 Interpenetrating three-dimensional coordination networks with a rare
 4-connected (65.8) topology and unusual geometrical features
;
_journal_issue 1
_journal_name_full CrystEngComm
_journal_page_first 125
_journal_paper_doi 10.1039/b711047b
_journal_volume 10
_journal_year 2008
_chemical_formula_sum 'C30 H36 N6 Ni O6'
_chemical_formula_weight 635.36
_chemical_name_systematic
;
?
;
_space_group_IT_number 33
_symmetry_cell_setting orthorhombic
_symmetry_space_group_name_Hall 'P 2c -2n'
_symmetry_space_group_name_H-M 'P n a 21'
_atom_sites_solution_hydrogens geom
_atom_sites_solution_primary direct
_atom_sites_solution_secondary difmap
_audit_creation_method SHELXL-97
_cell_angle_alpha 90.00
_cell_angle_beta 90.00
_cell_angle_gamma 90.00
_cell_formula_units_Z 4
_cell_length_a 16.0791(2)
_cell_length_b 10.1956(2)
_cell_length_c 18.9341(3)
_cell_measurement_temperature 120(2)
_cell_volume 3103.98(9)
_computing_structure_refinement 'SHELXL-97 (Sheldrick, 1997)'
_computing_structure_solution 'SHELXS-97 (Sheldrick, 1990)'
_diffrn_ambient_temperature 120(2)
_diffrn_measured_fraction_theta_full 0.996
_diffrn_measured_fraction_theta_max 0.996
_diffrn_radiation_monochromator graphite
_diffrn_radiation_source 'fine-focus sealed tube'
_diffrn_radiation_type MoK\a
_diffrn_radiation_wavelength 0.71073
_diffrn_reflns_av_R_equivalents 0.0463
_diffrn_reflns_av_sigmaI/netI 0.0412
_diffrn_reflns_limit_h_max 19
_diffrn_reflns_limit_h_min -18
_diffrn_reflns_limit_k_max 12
_diffrn_reflns_limit_k_min -12
_diffrn_reflns_limit_l_max 23
_diffrn_reflns_limit_l_min -22
_diffrn_reflns_number 16854
_diffrn_reflns_theta_full 26.00
_diffrn_reflns_theta_max 26.00
_diffrn_reflns_theta_min 3.20
_exptl_absorpt_coefficient_mu 0.677
_exptl_absorpt_correction_T_max 0.9053
_exptl_absorpt_correction_T_min 0.8228
_exptl_absorpt_correction_type empirical
_exptl_absorpt_process_details 'SADABS V2.10 (Sheldrick, G.M., 2003)'
_exptl_crystal_colour colourless
_exptl_crystal_density_diffrn 1.360
_exptl_crystal_density_method 'not measured'
_exptl_crystal_description Block
_exptl_crystal_F_000 1336
_exptl_crystal_size_max 0.30
_exptl_crystal_size_mid 0.25
_exptl_crystal_size_min 0.15
_refine_diff_density_max 0.277
_refine_diff_density_min -0.424
_refine_diff_density_rms 0.049
_refine_ls_abs_structure_details 'Flack H D (1983), Acta Cryst. A39, 876-881'
_refine_ls_abs_structure_Flack -0.038(13)
_refine_ls_extinction_coef 0.0022(5)
_refine_ls_extinction_expression Fc^*^=kFc[1+0.001xFc^2^\l^3^/sin(2\q)]^-1/4^
_refine_ls_extinction_method SHELXL
_refine_ls_goodness_of_fit_ref 1.044
_refine_ls_hydrogen_treatment constr
_refine_ls_matrix_type full
_refine_ls_number_parameters 389
_refine_ls_number_reflns 5361
_refine_ls_number_restraints 1
_refine_ls_restrained_S_all 1.044
_refine_ls_R_factor_all 0.0374
_refine_ls_R_factor_gt 0.0324
_refine_ls_shift/su_max 0.001
_refine_ls_shift/su_mean 0.000
_refine_ls_structure_factor_coef Fsqd
_refine_ls_weighting_details 'calc w=1/[\s^2^(Fo^2^)+(0.0522P)^2^+0.0000P] where P=(Fo^2^+2Fc^2^)/3'
_refine_ls_weighting_scheme calc
_refine_ls_wR_factor_gt 0.0821
_refine_ls_wR_factor_ref 0.0842
_reflns_number_gt 4870
_reflns_number_total 5361
_reflns_threshold_expression >2sigma(I)
_cod_data_source_file b711047b.txt
_cod_data_source_block '__[Ni(bp_pe)2(NO3)]___3'
_cod_depositor_comments
;
The following automatic conversions were performed:
'_symmetry_cell_setting' value 'Orthorhombic' changed to 'orthorhombic'
according to '/home/saulius/struct/CIF-dictionaries/cif_core.dic'
dictionary named 'cif_core.dic' version 2.4.1 from 2010-06-29.

Automatic conversion script
Id: cif_fix_enum 1527 2010-12-29 10:47:43Z saulius 
;
_cod_original_sg_symbol_H-M Pna2(1)
_cod_database_code 7201580

loop_
_symmetry_equiv_pos_as_xyz
'x, y, z'
'-x+1/2, y+1/2, z+1/2'
'x+1/2, -y+1/2, z'
'-x, -y, z+1/2'

loop_
_atom_site_label
_atom_site_type_symbol
_atom_site_fract_x
_atom_site_fract_y
_atom_site_fract_z
_atom_site_U_iso_or_equiv
_atom_site_adp_type
_atom_site_occupancy
_atom_site_symmetry_multiplicity
_atom_site_calc_flag
_atom_site_refinement_flags
_atom_site_disorder_assembly
_atom_site_disorder_group
Ni1 Ni 0.875503(19) 0.74449(3) 0.99624(4) 0.01356(10) Uani 1 1 d . . .
N11 N 0.78570(10) 0.79541(19) 1.07555(10) 0.0168(4) Uani 1 1 d . . .
N12 N 0.20315(10) 0.39807(19) 1.45114(10) 0.0167(4) Uani 1 1 d . . .
C101 C 0.79258(17) 0.7467(2) 1.14160(15) 0.0221(6) Uani 1 1 d . . .
H101 H 0.8386 0.6916 1.1520 0.027 Uiso 1 1 calc R . .
C102 C 0.73607(15) 0.7729(3) 1.19502(15) 0.0232(6) Uani 1 1 d . . .
H102 H 0.7433 0.7351 1.2405 0.028 Uiso 1 1 calc R . .
C103 C 0.66852(12) 0.8550(2) 1.18169(12) 0.0206(5) Uani 1 1 d . . .
C104 C 0.66248(13) 0.9075(2) 1.11408(12) 0.0195(5) Uani 1 1 d . . .
H104 H 0.6182 0.9655 1.1027 0.023 Uiso 1 1 calc R . .
C105 C 0.72085(12) 0.8755(2) 1.06349(13) 0.0186(5) Uani 1 1 d . . .
H105 H 0.7149 0.9121 1.0176 0.022 Uiso 1 1 calc R . .
C106 C 0.60447(14) 0.8822(2) 1.23793(13) 0.0242(5) Uani 1 1 d . . .
H10A H 0.5707 0.9590 1.2237 0.029 Uiso 1 1 calc R . .
H10B H 0.6331 0.9044 1.2826 0.029 Uiso 1 1 calc R . .
C107 C 0.54673(16) 0.7644(2) 1.25043(17) 0.0242(6) Uani 1 1 d . . .
H10C H 0.5150 0.7457 1.2067 0.029 Uiso 1 1 calc R . .
H10D H 0.5805 0.6861 1.2619 0.029 Uiso 1 1 calc R . .
C108 C 0.48642(15) 0.7919(3) 1.31063(15) 0.0260(6) Uani 1 1 d . . .
H10E H 0.4539 0.8716 1.2992 0.031 Uiso 1 1 calc R . .
H10F H 0.5186 0.8102 1.3541 0.031 Uiso 1 1 calc R . .
C109 C 0.42623(13) 0.6787(2) 1.32511(13) 0.0214(5) Uani 1 1 d . . .
H10G H 0.3907 0.6643 1.2831 0.026 Uiso 1 1 calc R . .
H10H H 0.4582 0.5973 1.3338 0.026 Uiso 1 1 calc R . .
C110 C 0.37150(12) 0.7082(3) 1.38900(15) 0.0266(6) Uani 1 1 d . . .
H11A H 0.4077 0.7268 1.4301 0.032 Uiso 1 1 calc R . .
H11B H 0.3386 0.7882 1.3792 0.032 Uiso 1 1 calc R . .
C111 C 0.31266(13) 0.5979(2) 1.40803(12) 0.0216(5) Uani 1 1 d . . .
C112 C 0.34047(13) 0.4714(2) 1.42172(13) 0.0219(5) Uani 1 1 d . . .
H112 H 0.3978 0.4508 1.4166 0.026 Uiso 1 1 calc R . .
C113 C 0.28530(13) 0.3760(2) 1.44258(13) 0.0190(5) Uani 1 1 d . . .
H113 H 0.3060 0.2903 1.4514 0.023 Uiso 1 1 calc R . .
C114 C 0.17578(13) 0.5186(2) 1.43577(13) 0.0190(5) Uani 1 1 d . . .
H114 H 0.1179 0.5356 1.4396 0.023 Uiso 1 1 calc R . .
C115 C 0.22705(13) 0.6195(2) 1.41475(14) 0.0230(5) Uani 1 1 d . . .
H115 H 0.2044 0.7035 1.4048 0.028 Uiso 1 1 calc R . .
N21 N 0.96482(10) 0.69291(19) 0.91728(10) 0.0184(4) Uani 1 1 d . . .
N22 N 1.54636(10) 0.38477(19) 0.54320(10) 0.0161(4) Uani 1 1 d . . .
C201 C 0.95138(17) 0.7297(3) 0.85072(15) 0.0243(6) Uani 1 1 d . . .
H201 H 0.8998 0.7700 0.8396 0.029 Uiso 1 1 calc R . .
C202 C 1.00882(15) 0.7122(3) 0.79675(14) 0.0260(6) Uani 1 1 d . . .
H202 H 0.9961 0.7404 0.7502 0.031 Uiso 1 1 calc R . .
C203 C 1.08502(13) 0.6533(2) 0.81113(13) 0.0210(5) Uani 1 1 d . . .
C204 C 1.09716(13) 0.6083(2) 0.87955(13) 0.0223(5) Uani 1 1 d . . .
H204 H 1.1467 0.5627 0.8914 0.027 Uiso 1 1 calc R . .
C205 C 1.03695(12) 0.6301(2) 0.93036(12) 0.0185(5) Uani 1 1 d . . .
H205 H 1.0469 0.5991 0.9769 0.022 Uiso 1 1 calc R . .
C206 C 1.15151(13) 0.6430(2) 0.75527(13) 0.0256(6) Uani 1 1 d . . .
H20A H 1.1255 0.6441 0.7079 0.031 Uiso 1 1 calc R . .
H20B H 1.1817 0.5590 0.7607 0.031 Uiso 1 1 calc R . .
C207 C 1.21233(18) 0.7566(2) 0.76171(18) 0.0284(7) Uani 1 1 d . . .
H20C H 1.2478 0.7424 0.8037 0.034 Uiso 1 1 calc R . .
H20D H 1.1806 0.8387 0.7692 0.034 Uiso 1 1 calc R . .
C208 C 1.26789(18) 0.7730(3) 0.69697(17) 0.0319(7) Uani 1 1 d . . .
H20E H 1.2320 0.7918 0.6557 0.038 Uiso 1 1 calc R . .
H20F H 1.3038 0.8506 0.7045 0.038 Uiso 1 1 calc R . .
C209 C 1.32307(13) 0.6568(2) 0.67900(13) 0.0220(5) Uani 1 1 d . . .
H20G H 1.2880 0.5789 0.6697 0.026 Uiso 1 1 calc R . .
H20H H 1.3596 0.6367 0.7197 0.026 Uiso 1 1 calc R . .
C210 C 1.37669(12) 0.6865(3) 0.61379(15) 0.0256(6) Uani 1 1 d . . .
H21A H 1.3393 0.7043 0.5734 0.031 Uiso 1 1 calc R . .
H21B H 1.4089 0.7675 0.6230 0.031 Uiso 1 1 calc R . .
C211 C 1.43633(13) 0.5800(2) 0.59277(12) 0.0200(5) Uani 1 1 d . . .
C212 C 1.51914(14) 0.6075(2) 0.57640(14) 0.0254(6) Uani 1 1 d . . .
H212 H 1.5400 0.6941 0.5818 0.031 Uiso 1 1 calc R . .
C213 C 1.57035(13) 0.5094(2) 0.55244(14) 0.0232(6) Uani 1 1 d . . .
H213 H 1.6264 0.5314 0.5417 0.028 Uiso 1 1 calc R . .
C214 C 1.46745(12) 0.3573(2) 0.56181(12) 0.0184(5) Uani 1 1 d . . .
H214 H 1.4490 0.2691 0.5578 0.022 Uiso 1 1 calc R . .
C215 C 1.41194(13) 0.4497(2) 0.58630(12) 0.0201(5) Uani 1 1 d . . .
H215 H 1.3570 0.4244 0.5988 0.024 Uiso 1 1 calc R . .
N1 N 0.84084(11) 0.9845(2) 0.89797(12) 0.0232(5) Uani 1 1 d . . .
O1 O 0.81472(9) 0.87964(15) 0.92951(8) 0.0190(4) Uani 1 1 d . . .
O2 O 0.91531(10) 1.00880(19) 0.89578(11) 0.0406(5) Uani 1 1 d . . .
O3 O 0.78794(10) 1.05503(18) 0.87013(12) 0.0444(5) Uani 1 1 d . . .
N2 N 0.91752(12) 0.4979(2) 1.08513(11) 0.0224(5) Uani 1 1 d . . .
O4 O 0.93702(9) 0.61242(15) 1.06326(9) 0.0188(4) Uani 1 1 d . . .
O5 O 0.97460(10) 0.42532(17) 1.10498(13) 0.0457(6) Uani 1 1 d . . .
O6 O 0.84398(10) 0.46341(19) 1.08820(10) 0.0333(5) Uani 1 1 d . . .

loop_
_atom_site_aniso_label
_atom_site_aniso_U_11
_atom_site_aniso_U_22
_atom_site_aniso_U_33
_atom_site_aniso_U_23
_atom_site_aniso_U_13
_atom_site_aniso_U_12
Ni1 0.00986(14) 0.01858(16) 0.01224(15) -0.00063(12) 0.00091(7) -0.00113(9)
N11 0.0128(9) 0.0230(10) 0.0147(10) -0.0027(9) 0.0018(7) -0.0029(8)
N12 0.0147(9) 0.0230(11) 0.0124(10) 0.0002(8) -0.0003(7) -0.0028(8)
C101 0.0172(13) 0.0291(15) 0.0200(16) -0.0019(10) -0.0001(12) 0.0007(9)
C102 0.0223(13) 0.0330(15) 0.0142(14) -0.0017(11) 0.0037(10) -0.0034(11)
C103 0.0171(11) 0.0239(14) 0.0207(14) -0.0057(11) 0.0047(9) -0.0073(10)
C104 0.0153(10) 0.0204(12) 0.0229(13) -0.0053(11) 0.0010(9) -0.0020(9)
C105 0.0158(11) 0.0226(12) 0.0173(12) -0.0016(10) -0.0007(9) -0.0006(9)
C106 0.0227(11) 0.0279(14) 0.0220(14) -0.0040(11) 0.0075(10) -0.0049(10)
C107 0.0228(13) 0.0238(14) 0.0259(16) 0.0008(11) 0.0079(11) 0.0005(10)
C108 0.0240(13) 0.0268(14) 0.0271(14) -0.0016(13) 0.0154(10) -0.0037(12)
C109 0.0169(11) 0.0262(14) 0.0212(13) 0.0028(11) 0.0029(9) -0.0004(10)
C110 0.0227(13) 0.0298(14) 0.0273(16) 0.0005(14) 0.0102(10) -0.0072(9)
C111 0.0240(11) 0.0251(13) 0.0156(12) -0.0023(10) 0.0041(9) -0.0044(10)
C112 0.0125(11) 0.0296(14) 0.0236(13) 0.0010(11) 0.0016(9) -0.0014(10)
C113 0.0181(10) 0.0193(12) 0.0197(13) 0.0010(10) -0.0001(9) 0.0028(9)
C114 0.0162(10) 0.0195(13) 0.0213(14) 0.0008(11) 0.0030(9) 0.0006(9)
C115 0.0235(11) 0.0204(13) 0.0251(14) 0.0019(11) 0.0068(10) 0.0012(10)
N21 0.0136(9) 0.0240(11) 0.0177(10) -0.0014(9) 0.0007(7) -0.0027(8)
N22 0.0133(9) 0.0196(10) 0.0153(10) 0.0013(8) 0.0002(7) 0.0000(7)
C201 0.0174(13) 0.0382(16) 0.0172(15) -0.0017(11) 0.0023(11) 0.0025(10)
C202 0.0234(13) 0.0375(15) 0.0171(15) -0.0004(13) 0.0010(10) 0.0014(12)
C203 0.0193(11) 0.0241(13) 0.0196(13) -0.0085(11) 0.0054(9) -0.0044(10)
C204 0.0136(10) 0.0257(13) 0.0276(14) -0.0063(11) -0.0002(10) -0.0022(10)
C205 0.0159(11) 0.0218(12) 0.0178(12) -0.0032(10) -0.0006(9) -0.0036(9)
C206 0.0201(11) 0.0354(15) 0.0214(14) -0.0082(11) 0.0076(10) 0.0025(11)
C207 0.0241(14) 0.0307(16) 0.0303(18) -0.0070(11) 0.0148(12) -0.0014(10)
C208 0.0332(15) 0.0247(14) 0.0376(18) -0.0068(12) 0.0172(13) 0.0005(12)
C209 0.0164(10) 0.0265(13) 0.0230(13) -0.0036(11) 0.0057(9) -0.0006(9)
C210 0.0239(13) 0.0226(16) 0.0304(15) 0.0020(13) 0.0108(10) 0.0045(9)
C211 0.0201(11) 0.0233(13) 0.0165(12) 0.0003(10) 0.0059(9) 0.0012(9)
C212 0.0222(11) 0.0217(13) 0.0323(15) -0.0043(11) 0.0068(10) -0.0036(10)
C213 0.0131(10) 0.0251(14) 0.0313(15) -0.0004(12) 0.0063(10) -0.0035(9)
C214 0.0165(10) 0.0191(12) 0.0196(12) -0.0023(10) 0.0011(9) -0.0029(9)
C215 0.0157(11) 0.0238(12) 0.0209(13) -0.0019(10) 0.0051(9) -0.0003(10)
N1 0.0248(11) 0.0238(11) 0.0209(12) 0.0019(9) 0.0006(9) -0.0009(9)
O1 0.0172(7) 0.0206(9) 0.0193(9) 0.0061(7) 0.0013(6) -0.0018(7)
O2 0.0231(9) 0.0500(12) 0.0486(13) 0.0170(10) 0.0023(8) -0.0157(8)
O3 0.0383(10) 0.0285(11) 0.0664(15) 0.0187(10) -0.0074(10) 0.0024(9)
N2 0.0240(10) 0.0229(11) 0.0204(12) 0.0004(9) 0.0010(8) -0.0022(9)
O4 0.0169(8) 0.0176(9) 0.0219(9) 0.0031(8) 0.0015(7) -0.0021(6)
O5 0.0317(10) 0.0258(10) 0.0796(17) 0.0128(11) -0.0073(10) 0.0058(8)
O6 0.0259(9) 0.0449(12) 0.0292(11) 0.0104(9) -0.0032(7) -0.0177(9)

loop_
_atom_type_symbol
_atom_type_description
_atom_type_scat_dispersion_real
_atom_type_scat_dispersion_imag
_atom_type_scat_source
C C 0.0033 0.0016 'International Tables Vol C Tables 4.2.6.8 and 6.1.1.4'
H H 0.0000 0.0000 'International Tables Vol C Tables 4.2.6.8 and 6.1.1.4'
N N 0.0061 0.0033 'International Tables Vol C Tables 4.2.6.8 and 6.1.1.4'
O O 0.0106 0.0060 'International Tables Vol C Tables 4.2.6.8 and 6.1.1.4'
Ni Ni 0.3393 1.1124 'International Tables Vol C Tables 4.2.6.8 and 6.1.1.4'

loop_
_geom_angle_atom_site_label_1
_geom_angle_atom_site_label_2
_geom_angle_atom_site_label_3
_geom_angle
_geom_angle_site_symmetry_1
_geom_angle_site_symmetry_3
_geom_angle_publ_flag
O4 Ni1 N22 84.20(7) . 2_755 ?
O4 Ni1 N12 94.89(6) . 4_664 ?
N22 Ni1 N12 178.84(9) 2_755 4_664 ?
O4 Ni1 O1 179.13(7) . . ?
N22 Ni1 O1 94.93(6) 2_755 . ?
N12 Ni1 O1 85.98(7) 4_664 . ?
O4 Ni1 N21 87.04(7) . . ?
N22 Ni1 N21 93.54(7) 2_755 . ?
N12 Ni1 N21 87.14(7) 4_664 . ?
O1 Ni1 N21 93.05(8) . . ?
O4 Ni1 N11 92.82(7) . . ?
N22 Ni1 N11 86.65(7) 2_755 . ?
N12 Ni1 N11 92.67(7) 4_664 . ?
O1 Ni1 N11 87.10(7) . . ?
N21 Ni1 N11 179.76(9) . . ?
C105 N11 C101 116.4(2) . . ?
C105 N11 Ni1 123.36(16) . . ?
C101 N11 Ni1 120.26(16) . . ?
C114 N12 C113 116.69(19) . . ?
C114 N12 Ni1 121.64(14) . 4_665 ?
C113 N12 Ni1 121.39(15) . 4_665 ?
N11 C101 C102 123.5(2) . . ?
N11 C101 H101 118.3 . . ?
C102 C101 H101 118.3 . . ?
C101 C102 C103 119.6(3) . . ?
C101 C102 H102 120.2 . . ?
C103 C102 H102 120.2 . . ?
C104 C103 C102 116.9(2) . . ?
C104 C103 C106 122.1(2) . . ?
C102 C103 C106 121.0(2) . . ?
C105 C104 C103 120.0(2) . . ?
C105 C104 H104 120.0 . . ?
C103 C104 H104 120.0 . . ?
N11 C105 C104 123.6(2) . . ?
N11 C105 H105 118.2 . . ?
C104 C105 H105 118.2 . . ?
C103 C106 C107 112.2(2) . . ?
C103 C106 H10A 109.2 . . ?
C107 C106 H10A 109.2 . . ?
C103 C106 H10B 109.2 . . ?
C107 C106 H10B 109.2 . . ?
H10A C106 H10B 107.9 . . ?
C108 C107 C106 110.9(2) . . ?
C108 C107 H10C 109.5 . . ?
C106 C107 H10C 109.5 . . ?
C108 C107 H10D 109.5 . . ?
C106 C107 H10D 109.5 . . ?
H10C C107 H10D 108.1 . . ?
C107 C108 C109 113.4(2) . . ?
C107 C108 H10E 108.9 . . ?
C109 C108 H10E 108.9 . . ?
C107 C108 H10F 108.9 . . ?
C109 C108 H10F 108.9 . . ?
H10E C108 H10F 107.7 . . ?
C110 C109 C108 111.0(2) . . ?
C110 C109 H10G 109.4 . . ?
C108 C109 H10G 109.4 . . ?
C110 C109 H10H 109.4 . . ?
C108 C109 H10H 109.4 . . ?
H10G C109 H10H 108.0 . . ?
C111 C110 C109 113.8(2) . . ?
C111 C110 H11A 108.8 . . ?
C109 C110 H11A 108.8 . . ?
C111 C110 H11B 108.8 . . ?
C109 C110 H11B 108.8 . . ?
H11A C110 H11B 107.7 . . ?
C112 C111 C115 116.4(2) . . ?
C112 C111 C110 122.2(2) . . ?
C115 C111 C110 121.4(2) . . ?
C113 C112 C111 120.19(19) . . ?
C113 C112 H112 119.9 . . ?
C111 C112 H112 119.9 . . ?
N12 C113 C112 123.2(2) . . ?
N12 C113 H113 118.4 . . ?
C112 C113 H113 118.4 . . ?
N12 C114 C115 123.5(2) . . ?
N12 C114 H114 118.2 . . ?
C115 C114 H114 118.2 . . ?
C114 C115 C111 119.9(2) . . ?
C114 C115 H115 120.1 . . ?
C111 C115 H115 120.1 . . ?
C201 N21 C205 116.6(2) . . ?
C201 N21 Ni1 118.88(16) . . ?
C205 N21 Ni1 124.49(16) . . ?
C213 N22 C214 115.77(19) . . ?
C213 N22 Ni1 121.94(14) . 2_744 ?
C214 N22 Ni1 122.17(15) . 2_744 ?
N21 C201 C202 123.5(2) . . ?
N21 C201 H201 118.3 . . ?
C202 C201 H201 118.3 . . ?
C201 C202 C203 119.8(3) . . ?
C201 C202 H202 120.1 . . ?
C203 C202 H202 120.1 . . ?
C204 C203 C202 116.7(2) . . ?
C204 C203 C206 122.2(2) . . ?
C202 C203 C206 121.1(2) . . ?
C205 C204 C203 119.9(2) . . ?
C205 C204 H204 120.1 . . ?
C203 C204 H204 120.1 . . ?
N21 C205 C204 123.4(2) . . ?
N21 C205 H205 118.3 . . ?
C204 C205 H205 118.3 . . ?
C203 C206 C207 110.3(2) . . ?
C203 C206 H20A 109.6 . . ?
C207 C206 H20A 109.6 . . ?
C203 C206 H20B 109.6 . . ?
C207 C206 H20B 109.6 . . ?
H20A C206 H20B 108.1 . . ?
C206 C207 C208 113.3(2) . . ?
C206 C207 H20C 108.9 . . ?
C208 C207 H20C 108.9 . . ?
C206 C207 H20D 108.9 . . ?
C208 C207 H20D 108.9 . . ?
H20C C207 H20D 107.7 . . ?
C209 C208 C207 115.9(2) . . ?
C209 C208 H20E 108.3 . . ?
C207 C208 H20E 108.3 . . ?
C209 C208 H20F 108.3 . . ?
C207 C208 H20F 108.3 . . ?
H20E C208 H20F 107.4 . . ?
C208 C209 C210 110.8(2) . . ?
C208 C209 H20G 109.5 . . ?
C210 C209 H20G 109.5 . . ?
C208 C209 H20H 109.5 . . ?
C210 C209 H20H 109.5 . . ?
H20G C209 H20H 108.1 . . ?
C211 C210 C209 115.4(2) . . ?
C211 C210 H21A 108.4 . . ?
C209 C210 H21A 108.4 . . ?
C211 C210 H21B 108.4 . . ?
C209 C210 H21B 108.4 . . ?
H21A C210 H21B 107.5 . . ?
C215 C211 C212 116.2(2) . . ?
C215 C211 C210 122.25(19) . . ?
C212 C211 C210 121.5(2) . . ?
C213 C212 C211 119.9(2) . . ?
C213 C212 H212 120.0 . . ?
C211 C212 H212 120.0 . . ?
N22 C213 C212 124.2(2) . . ?
N22 C213 H213 117.9 . . ?
C212 C213 H213 117.9 . . ?
N22 C214 C215 123.8(2) . . ?
N22 C214 H214 118.1 . . ?
C215 C214 H214 118.1 . . ?
C214 C215 C211 120.0(2) . . ?
C214 C215 H215 120.0 . . ?
C211 C215 H215 120.0 . . ?
O2 N1 O3 122.92(19) . . ?
O2 N1 O1 120.00(18) . . ?
O3 N1 O1 117.08(17) . . ?
N1 O1 Ni1 131.72(13) . . ?
O6 N2 O5 121.7(2) . . ?
O6 N2 O4 120.69(19) . . ?
O5 N2 O4 117.57(18) . . ?
N2 O4 Ni1 131.82(13) . . ?

loop_
_geom_bond_atom_site_label_1
_geom_bond_atom_site_label_2
_geom_bond_distance
_geom_bond_site_symmetry_2
_geom_bond_publ_flag
Ni1 O4 2.0981(17) . ?
Ni1 N22 2.1011(19) 2_755 ?
Ni1 N12 2.1074(19) 4_664 ?
Ni1 O1 2.1095(16) . ?
Ni1 N21 2.1387(19) . ?
Ni1 N11 2.1470(18) . ?
N11 C105 1.344(3) . ?
N11 C101 1.350(3) . ?
N12 C114 1.338(3) . ?
N12 C113 1.350(3) . ?
N12 Ni1 2.1074(18) 4_665 ?
C101 C102 1.386(4) . ?
C101 H101 0.9500 . ?
C102 C103 1.394(3) . ?
C102 H102 0.9500 . ?
C103 C104 1.391(3) . ?
C103 C106 1.507(3) . ?
C104 C105 1.380(3) . ?
C104 H104 0.9500 . ?
C105 H105 0.9500 . ?
C106 C107 1.536(3) . ?
C106 H10A 0.9900 . ?
C106 H10B 0.9900 . ?
C107 C108 1.523(4) . ?
C107 H10C 0.9900 . ?
C107 H10D 0.9900 . ?
C108 C109 1.531(3) . ?
C108 H10E 0.9900 . ?
C108 H10F 0.9900 . ?
C109 C110 1.526(3) . ?
C109 H10G 0.9900 . ?
C109 H10H 0.9900 . ?
C110 C111 1.513(4) . ?
C110 H11A 0.9900 . ?
C110 H11B 0.9900 . ?
C111 C112 1.390(3) . ?
C111 C115 1.400(3) . ?
C112 C113 1.375(3) . ?
C112 H112 0.9500 . ?
C113 H113 0.9500 . ?
C114 C115 1.376(3) . ?
C114 H114 0.9500 . ?
C115 H115 0.9500 . ?
N21 C201 1.332(3) . ?
N21 C205 1.348(3) . ?
N22 C213 1.340(3) . ?
N22 C214 1.346(3) . ?
N22 Ni1 2.1011(19) 2_744 ?
C201 C202 1.389(4) . ?
C201 H201 0.9500 . ?
C202 C203 1.392(3) . ?
C202 H202 0.9500 . ?
C203 C204 1.388(4) . ?
C203 C206 1.508(3) . ?
C204 C205 1.383(3) . ?
C204 H204 0.9500 . ?
C205 H205 0.9500 . ?
C206 C207 1.521(3) . ?
C206 H20A 0.9900 . ?
C206 H20B 0.9900 . ?
C207 C208 1.526(4) . ?
C207 H20C 0.9900 . ?
C207 H20D 0.9900 . ?
C208 C209 1.518(3) . ?
C208 H20E 0.9900 . ?
C208 H20F 0.9900 . ?
C209 C210 1.536(3) . ?
C209 H20G 0.9900 . ?
C209 H20H 0.9900 . ?
C210 C211 1.502(3) . ?
C210 H21A 0.9900 . ?
C210 H21B 0.9900 . ?
C211 C215 1.390(3) . ?
C211 C212 1.396(3) . ?
C212 C213 1.372(3) . ?
C212 H212 0.9500 . ?
C213 H213 0.9500 . ?
C214 C215 1.379(3) . ?
C214 H214 0.9500 . ?
C215 H215 0.9500 . ?
N1 O2 1.223(3) . ?
N1 O3 1.232(2) . ?
N1 O1 1.295(2) . ?
N2 O6 1.235(2) . ?
N2 O5 1.237(2) . ?
N2 O4 1.278(2) . ?
